data_2001687
loop_
_publ_author_name
'Billing, D. G.'
'Ferg, E. E.'
'Lai, L.-L.'
'Levendis, D. C.'
'Reid, D. H.'

_publ_section_title
;Structures of
 2,3-diethyl-6,7-dihydro-5<i>H</i>-2a\l^4^-selena-2,3,4a,7a-tetraazacyclopent[<i>cd</i>]indene-1(2<i>H</i>),4(3<i>H</i>)-diselone
 and
 1,4-bis(ethylimino)-5,6-dihydro-2,2a\l^4^,3-triselena-4a,6a-diazacyclopenta[<i>cd</i>]pentalene
;
_journal_issue 5
_journal_name_full 'Acta Crystallographica Section C'
_journal_page_first 917
_journal_page_last 921
_journal_paper_doi 10.1107/S0108270192011582
_journal_volume 49
_journal_year 1993
_chemical_formula_sum 'C9 H14 N4 Se3'
_chemical_formula_weight 415.199
_symmetry_cell_setting monoclinic
_symmetry_space_group_name_Hall '-P 2yab'
_symmetry_space_group_name_H-M 'P 1 21/a 1'
_cell_angle_alpha 90
_cell_angle_beta 93.420(10)
_cell_angle_gamma 90
_cell_formula_units_Z 4
_cell_length_a 8.0050(10)
_cell_length_b 13.717(2)
_cell_length_c 11.9500(10)
_cell_volume 1309.8(3)
_diffrn_radiation_type Mo
_diffrn_radiation_wavelength 0.71073
_exptl_absorpt_coefficient_mu 8.178
_exptl_crystal_density_diffrn 2.10
_exptl_crystal_F_000 792
_cod_data_source_file ab1012.cif
_cod_data_source_block ab1012_structure_2_of_2
_cod_original_cell_volume 1309.76
_cod_database_code 2001687

loop_
_atom_site_label
_atom_site_fract_x
_atom_site_fract_y
_atom_site_fract_z
_atom_site_U_iso_or_equiv
Se1 .0267(2) .84470(10) .20220(10) .040
Se2 .1851(2) .84550(10) .39820(10) .032
Se3 .3451(2) .80460(10) .5939(2) .040
N1 -.0179(16) .6492(9) .1200(11) .042(3)
N2 .1073(16) .6644(8) .2959(10) .033(3)
N3 .2479(16) .6481(8) .4584(10) .034(3)
N4 .3591(17) .5969(8) .6294(11) .045(4)
C1 .0323(19) .7069(10) .1973(13) .035(4)
C2 .179(2) .7095(9) .3840(13) .034(4)
C3 .319(2) .6698(10) .5683(13) .040(4)
C4 .223(2) .5461(9) .4212(13) .052(5)
C5 .126(3) .5566(9) .3052(14) .060(5)
C6 -.095(2) .6911(11) .0181(13) .045(4)
C7 -.173(2) .6121(13) -.0573(14) .059(5)
C8 .426(3) .6136(11) .7438(14) .069(6)
C9 .284(2) .6000(13) .8262(14) .056(5)
H41 .341(2) .5099(9) .4131(13) .053(13)
H42 .150(2) .5060(9) .4791(13) .053(13)
H51 .006(3) .5209(9) .3043(14) .053(13)
H52 .197(3) .5276(9) .2387(14) .053(13)
H61 -.192(2) .7416(11) .0397(13) .053(13)
H62 -.001(2) .7294(11) -.0261(13) .053(13)
H71 -.229(2) .6448(13) -.1325(14) .053(13)
H72 -.267(2) .5737(13) -.0137(14) .053(13)
H73 -.077(2) .5615(13) -.0795(14) .053(13)
H81 .525(3) .5621(11) .7643(14) .053(13)
H82 .474(3) .6869(11) .7512(14) .053(13)
H91 .333(2) .6124(13) .9111(14) .053(13)
H92 .235(2) .5267(13) .8189(14) .053(13)
H93 .185(2) .6514(13) .8058(14) .053(13)

loop_
_geom_bond_atom_site_label_1
_geom_bond_atom_site_label_2
_geom_bond_distance
Se2 Se1 2.597(2)
Se3 Se2 2.658(2)
C3 Se3 1.884(13)
C6 N1 1.452(18)
C2 N2 1.323(17)
C2 N3 1.320(17)
C4 N3 1.479(16)
C8 N4 1.456(18)
C7 C6 1.52(2)
C1 Se1 1.892(14)
C2 Se2 1.874(12)
C1 N1 1.263(18)
C1 N2 1.416(17)
C5 N2 1.490(15)
C3 N3 1.431(17)
C3 N4 1.269(17)
C5 C4 1.56(2)
C9 C8 1.56(2)
H41 C4 1.080
H51 C5 1.080
H61 C6 1.080
H71 C7 1.080
H73 C7 1.080
H82 C8 1.080
H92 C9 1.080
H42 C4 1.080
H52 C5 1.080
H62 C6 1.080
H72 C7 1.080
H81 C8 1.080
H91 C9 1.080
H93 C9 1.080
